data_2220019
loop_
_publ_author_name
'Veli\<ckov, Bo\<za'
'Kahlenberg, Volker'
'Bertram, Rainer'
'Uecker, Reinhard'

_publ_section_title
;
 Redetermination of terbium scandate, revealing a defect-type
 perovskite derivative
;
_journal_coeditor_code WM2190
_journal_issue 11
_journal_name_full 'Acta Crystallographica Section E'
_journal_page_first i79
_journal_paper_doi 10.1107/S1600536808033394
_journal_volume 64
_journal_year 2008
_chemical_formula_iupac 'Tb0.96 Sc1 O2.94'
_chemical_formula_structural 'Tb0.96 Sc1 O2.94'
_chemical_formula_sum 'O2.94 Sc Tb0.96'
_chemical_formula_weight 244.56
_chemical_name_systematic
;
terbium(III) scandate(III)
;
_space_group_IT_number 62
_symmetry_cell_setting orthorhombic
_symmetry_space_group_name_Hall '-P 2ac 2n'
_symmetry_space_group_name_H-M 'P n m a'
_atom_sites_solution_primary direct
_atom_sites_solution_secondary difmap
_audit_conform_dict_name cif_core.dic
_audit_conform_dict_version 2.3
_audit_creation_method 'WinGX routine CIF_UPDATE'
_cell_angle_alpha 90
_cell_angle_beta 90
_cell_angle_gamma 90
_cell_formula_units_Z 4
_cell_length_a 5.7233(8)
_cell_length_b 7.9147(12)
_cell_length_c 5.4543(7)
_cell_measurement_reflns_used 1947
_cell_measurement_temperature 298(2)
_cell_measurement_theta_max 29.13
_cell_measurement_theta_min 2.57
_cell_volume 247.07(6)
_computing_cell_refinement 'X-AREA (Stoe & Cie, 2006)'
_computing_data_collection 'X-AREA (Stoe & Cie, 2006)'
_computing_data_reduction 'X-RED32 (Stoe & Cie, 2006)'
_computing_molecular_graphics 'ATOMS (Dowty, 2004)'
_computing_publication_material 'SHELXL97 (Sheldrick, 2008)'
_computing_structure_refinement 'SHELXS97 (Sheldrick, 2008)'
_computing_structure_solution 'SHELXS97 (Sheldrick, 2008)'
_diffrn_ambient_temperature 298(2)
_diffrn_detector_area_resol_mean 6.67
_diffrn_measured_fraction_theta_full 1
_diffrn_measured_fraction_theta_max 1
_diffrn_measurement_device '2-circle goniometer'
_diffrn_measurement_device_type 'Stoe IPDS-II'
_diffrn_measurement_method \w
_diffrn_radiation_monochromator graphite
_diffrn_radiation_source 'fine-focus sealed tube'
_diffrn_radiation_type MoK\a
_diffrn_radiation_wavelength 0.71073
_diffrn_reflns_av_R_equivalents 0.0648
_diffrn_reflns_limit_h_max 7
_diffrn_reflns_limit_h_min -7
_diffrn_reflns_limit_k_max 10
_diffrn_reflns_limit_k_min -9
_diffrn_reflns_limit_l_max 7
_diffrn_reflns_limit_l_min -7
_diffrn_reflns_number 2143
_diffrn_reflns_theta_full 29.12
_diffrn_reflns_theta_max 29.12
_diffrn_reflns_theta_min 4.54
_exptl_absorpt_coefficient_mu 29.582
_exptl_absorpt_correction_T_max 0.2784
_exptl_absorpt_correction_T_min 0.0878
_exptl_absorpt_correction_type analytical
_exptl_absorpt_process_details '(Alcock, 1970)'
_exptl_crystal_colour colourless
_exptl_crystal_density_diffrn 6.55
_exptl_crystal_density_method 'not measured'
_exptl_crystal_description plate
_exptl_crystal_F_000 427
_exptl_crystal_size_max 0.14
_exptl_crystal_size_mid 0.12
_exptl_crystal_size_min 0.02
_refine_diff_density_max 2.153
_refine_diff_density_min -1.115
_refine_ls_extinction_coef 0.158(6)
_refine_ls_extinction_expression Fc^*^=kFc[1+0.001xFc^2^\l^3^/sin(2\q)]^-1/4^
_refine_ls_extinction_method 'SHELXS97 (Sheldrick, 2008)'
_refine_ls_goodness_of_fit_ref 1.196
_refine_ls_matrix_type full
_refine_ls_number_parameters 31
_refine_ls_number_reflns 353
_refine_ls_number_restraints 1
_refine_ls_restrained_S_all 1.194
_refine_ls_R_factor_all 0.0274
_refine_ls_R_factor_gt 0.0236
_refine_ls_shift/su_max 0.015
_refine_ls_shift/su_mean 0.001
_refine_ls_structure_factor_coef Fsqd
_refine_ls_weighting_details 'w=1/[\s^2^(Fo^2^)+(0.0165P)^2^+1.3905P] where P=(Fo^2^+2Fc^2^)/3'
_refine_ls_weighting_scheme calc
_refine_ls_wR_factor_gt 0.0457
_refine_ls_wR_factor_ref 0.047
_reflns_number_gt 328
_reflns_number_total 353
_reflns_threshold_expression I>2\s(I)
_cod_data_source_file wm2190.cif
_cod_data_source_block I
_cod_original_formula_sum 'O2.94 Sc1 Tb0.96'
_cod_database_code 2220019
_cod_database_fobs_code 2220019

loop_
_symmetry_equiv_pos_as_xyz
'x, y, z'
'-x+1/2, -y, z+1/2'
'x+1/2, -y+1/2, -z+1/2'
'-x, y+1/2, -z'
'-x, -y, -z'
'x-1/2, y, -z-1/2'
'-x-1/2, y-1/2, z-1/2'
'x, -y-1/2, z'

loop_
_atom_site_type_symbol
_atom_site_label
_atom_site_fract_x
_atom_site_fract_y
_atom_site_fract_z
_atom_site_U_iso_or_equiv
_atom_site_adp_type
_atom_site_calc_flag
_atom_site_refinement_flags
_atom_site_occupancy
Tb Tb1 0.06029(6) 0.25 0.01672(6) 0.0087(2) Uani d SP 0.9591(13)
Sc Sc2 0 0 0.5 0.0082(3) Uani d S 1
O O1 0.4455(10) 0.25 0.8761(9) 0.0114(10) Uani d S 1
O O2 0.1946(7) 0.9357(5) 0.8100(6) 0.0108(8) Uani d P 0.9693(10)

loop_
_atom_site_aniso_label
_atom_site_aniso_U_11
_atom_site_aniso_U_22
_atom_site_aniso_U_33
_atom_site_aniso_U_12
_atom_site_aniso_U_13
_atom_site_aniso_U_23
Tb1 0.0074(3) 0.0106(3) 0.0080(2) 0 0.00053(12) 0
Sc2 0.0085(6) 0.0085(7) 0.0075(5) -0.0003(7) -0.0002(4) 0.0002(4)
O1 0.013(3) 0.010(2) 0.012(2) 0 0.0018(19) 0
O2 0.0078(19) 0.014(2) 0.0111(15) -0.0024(14) -0.0037(13) 0.0025(13)

loop_
_atom_type_symbol
_atom_type_description
_atom_type_scat_dispersion_real
_atom_type_scat_dispersion_imag
_atom_type_scat_source
Tb Tb -0.1723 4.1537 'International Tables Vol C Tables 4.2.6.8 and 6.1.1.4'
O O 0.0106 0.006 'International Tables Vol C Tables 4.2.6.8 and 6.1.1.4'
Sc Sc 0.2519 0.3716 'International Tables Vol C Tables 4.2.6.8 and 6.1.1.4'

loop_
_exptl_crystal_face_index_h
_exptl_crystal_face_index_k
_exptl_crystal_face_index_l
_exptl_crystal_face_perp_dist
1 2 -4 0.027
-1 -2 4 0.015
-8 -15 -17 0.091
26 23 -12 0.036
-19 18 29 0.052
3 0 -1 0.072
18 -3 29 0.077
-26 23 16 0.039
-23 6 3 0.038
7 -23 30 0.058
-3 -24 -4 0.05

loop_
_geom_angle_atom_site_label_1
_geom_angle_atom_site_label_2
_geom_angle_atom_site_label_3
_geom_angle_site_symmetry_1
_geom_angle_site_symmetry_3
_geom_angle
O1 Tb1 O2 6_556 5_566 102.07(14)
O1 Tb1 O2 6_556 4_546 102.07(14)
O2 Tb1 O2 5_566 4_546 80.4(2)
O1 Tb1 O1 6_556 1_554 87.86(12)
O2 Tb1 O1 5_566 1_554 137.88(11)
O2 Tb1 O1 4_546 1_554 137.88(11)
O1 Tb1 O2 6_556 7_655 138.63(11)
O2 Tb1 O2 5_566 7_655 117.25(8)
O2 Tb1 O2 4_546 7_655 73.97(9)
O1 Tb1 O2 1_554 7_655 72.00(13)
O1 Tb1 O2 6_556 2_564 138.63(11)
O2 Tb1 O2 5_566 2_564 73.97(9)
O2 Tb1 O2 4_546 2_564 117.25(8)
O1 Tb1 O2 1_554 2_564 72.00(13)
O2 Tb1 O2 7_655 2_564 69.28(17)
O1 Tb1 O2 6_556 1_544 72.51(9)
O2 Tb1 O2 5_566 1_544 76.86(13)
O2 Tb1 O2 4_546 1_544 154.79(10)
O1 Tb1 O2 1_554 1_544 67.26(9)
O2 Tb1 O2 7_655 1_544 126.67(6)
O2 Tb1 O2 2_564 1_544 66.45(5)
O1 Tb1 O2 6_556 8_574 72.51(9)
O2 Tb1 O2 5_566 8_574 154.79(10)
O2 Tb1 O2 4_546 8_574 76.86(13)
O1 Tb1 O2 1_554 8_574 67.26(9)
O2 Tb1 O2 7_655 8_574 66.45(5)
O2 Tb1 O2 2_564 8_574 126.67(6)
O2 Tb1 O2 1_544 8_574 122.50(15)
O2 Sc2 O2 5_566 1_545 180
O2 Sc2 O2 5_566 6_547 90.84(7)
O2 Sc2 O2 1_545 6_547 89.16(7)
O2 Sc2 O2 5_566 2_564 89.16(7)
O2 Sc2 O2 1_545 2_564 90.84(7)
O2 Sc2 O2 6_547 2_564 180
O2 Sc2 O1 5_566 6_557 87.26(17)
O2 Sc2 O1 1_545 6_557 92.74(17)
O2 Sc2 O1 6_547 6_557 86.91(18)
O2 Sc2 O1 2_564 6_557 93.09(18)
O2 Sc2 O1 5_566 2_554 92.74(17)
O2 Sc2 O1 1_545 2_554 87.26(17)
O2 Sc2 O1 6_547 2_554 93.09(18)
O2 Sc2 O1 2_564 2_554 86.91(18)
O1 Sc2 O1 6_557 2_554 180
Sc2 O1 Sc2 3_556 2 138.8(3)
Sc2 O1 Tb1 3_556 6_656 105.22(14)
Sc2 O1 Tb1 2 6_656 105.22(14)
Sc2 O1 Tb1 3_556 1_556 91.96(15)
Sc2 O1 Tb1 2 1_556 91.96(15)
Tb1 O1 Tb1 6_656 1_556 126.2(2)
Sc2 O2 Sc2 1_565 2_565 141.9(2)
Sc2 O2 Tb1 1_565 5_566 98.72(15)
Sc2 O2 Tb1 2_565 5_566 119.09(16)
Sc2 O2 Tb1 1_565 2_565 85.81(12)
Sc2 O2 Tb1 2_565 2_565 89.52(13)
Tb1 O2 Tb1 5_566 2_565 103.74(15)
Sc2 O2 Tb1 1_565 1_566 87.91(13)
Sc2 O2 Tb1 2_565 1_566 79.43(12)
Tb1 O2 Tb1 5_566 1_566 103.14(13)
Tb1 O2 Tb1 2_565 1_566 153.02(16)

loop_
_geom_bond_atom_site_label_1
_geom_bond_atom_site_label_2
_geom_bond_site_symmetry_2
_geom_bond_distance
_geom_bond_publ_flag
Tb1 O1 6_556 2.241(5) y
Tb1 O2 5_566 2.277(4) y
Tb1 O2 4_546 2.277(4) ?
Tb1 O1 1_554 2.334(5) y
Tb1 O2 7_655 2.586(4) y
Tb1 O2 2_564 2.586(4) ?
Tb1 O2 1_544 2.837(4) y
Tb1 O2 8_574 2.837(4) ?
Tb1 Sc2 3 3.2026(4) ?
Tb1 Sc2 2_554 3.2026(4) ?
Tb1 Sc2 4_556 3.3140(4) ?
Tb1 Sc2 . 3.3140(4) ?
Sc2 O2 5_566 2.088(3) y
Sc2 O2 1_545 2.088(3) ?
Sc2 O2 6_547 2.095(4) y
Sc2 O2 2_564 2.095(4) ?
Sc2 O1 6_557 2.1141(19) y
Sc2 O1 2_554 2.1141(18) ?
Sc2 Tb1 2 3.2026(4) ?
Sc2 Tb1 6_556 3.2026(4) ?
Sc2 Tb1 5_556 3.3140(4) ?
Sc2 Tb1 5 3.4608(4) ?
Sc2 Tb1 1_556 3.4608(4) ?
